data_9015490
loop_
_publ_author_name
'Artioli, G.'
'Kvick, A.'

_publ_section_title
;
 Synchrotron X-ray Rietveld study of perlialite, the natural counterpart of synthetic zeolite-L
 Sample: data collected with synchrotron radiation
;
_journal_name_full 'European Journal of Mineralogy'
_journal_page_first 749
_journal_page_last 759
_journal_paper_doi 10.1127/ejm/2/6/0749
_journal_volume 2
_journal_year 1990
_chemical_formula_sum 'Al12 H44.92 K8 O94.46 Si24 Tl3.78'
_chemical_name_mineral Perlialite
_space_group_IT_number 191
_symmetry_space_group_name_Hall '-P 6 2'
_symmetry_space_group_name_H-M 'P 6/m m m'
_cell_angle_alpha 90
_cell_angle_beta 90
_cell_angle_gamma 120
_cell_length_a 18.5432
_cell_length_b 18.5432
_cell_length_c 7.5310
_cell_volume 2242.604
_database_code_amcsd 0006389
_exptl_crystal_density_diffrn 2.695
_cod_original_formula_sum 'K8 Tl3.78 (Si24 Al12) O94.46 H44.92'
_cod_database_code 9015490

loop_
_space_group_symop_operation_xyz
x,y,z
-x,-x+y,z
x,x-y,-z
-x+y,-x,-z
x-y,x,z
-y,-x,z
y,x,-z
y,-x+y,-z
-y,x-y,z
x-y,-y,z
-x+y,y,-z
x,y,-z
-x,-y,z
x,x-y,z
-x,-x+y,-z
x-y,x,-z
-x+y,-x,z
y,x,z
-y,-x,-z
-y,x-y,-z
y,-x+y,z
-x+y,y,z
x-y,-y,-z
-x,-y,-z

loop_
_atom_site_label
_atom_site_fract_x
_atom_site_fract_y
_atom_site_fract_z
_atom_site_occupancy
_atom_site_U_iso_or_equiv
_atom_site_type_symbol
_atom_site_attached_hydrogens
KA 0.33333 0.66667 0.00000 0.39000 0.07000 K 0
KB 0.33333 0.66667 0.50000 0.38000 0.01500 K 0
KB1 0.33333 0.66667 0.42700 0.31000 0.01500 K 0
KD 0.29700 0.00000 0.00000 0.52000 0.04600 K 0
TlD1 0.31500 0.00000 0.00000 0.48000 0.04600 Tl 0
KE 0.50000 0.00000 0.50000 0.70000 0.04100 K 0
TlE 0.50000 0.00000 0.50000 0.30000 0.04400 Tl 0
Si1 0.09240 0.35460 0.50000 0.66667 0.03200 Si 0
Al1 0.09240 0.35460 0.50000 0.33333 0.03200 Al 0
Si2 0.16720 0.49750 0.21500 0.66667 0.06200 Si 0
Al2 0.16720 0.49750 0.21500 0.33333 0.06200 Al 0
O1 0.00000 0.27200 0.50000 1.00000 0.01000 O 0
O2 0.15800 0.31600 0.50000 1.00000 0.06000 O 0
O3 0.26000 0.52000 0.28800 1.00000 0.07000 O 0
O4 0.10380 0.41250 0.32600 1.00000 0.02300 O 0
O5 0.40920 0.81840 0.21300 1.00000 0.06000 O 0
O6 0.15600 0.48300 0.00000 1.00000 0.01500 O 0
WatF 0.11000 0.00000 0.00000 0.40000 0.09000 O 2
WatH 0.13400 0.00000 0.37000 0.91000 0.09000 O 2
WatI 0.28000 0.14000 0.00000 0.25000 0.03000 O 2
WatJ 0.28000 0.14000 0.26000 0.19000 0.10000 O 2
WatK 0.00000 0.00000 0.17200 0.70000 0.10000 O 2
WatN 0.56000 0.28000 0.00000 0.66000 0.10000 O 2

loop_
_cod_changelog_entry_id
_cod_changelog_entry_author
_cod_changelog_entry_date
_cod_changelog_entry_text
1
;cod-tools version 3.8.0
Id: cif_guess_AMCSD_atom_types 9581 2023-05-17 12:35:41Z saulius
;
2023-05-23T09:20:09+03:00
;Derived atom types and hydrogen counts
from atom names that follow the AMCSD naming convention
(Wat == water, O-H == hydroxyl).
;

loop_
_cod_related_entry_id
_cod_related_entry_database
_cod_related_entry_code
1 AMCSD 0006389

_cell_formula_units_Z 1
